data_1549923
loop_
_publ_author_name
'Mallo, Neil'
'Foley, Eric D.'
'Iranmanesh, Hasti'
'Kennedy, Aaron D. W.'
'Luis, Ena T.'
'Ho, Junming'
'Harper, Jason B.'
'Beves, Jonathon E.'

_publ_section_title
;
 Structure-function relationships of donor-acceptor Stenhouse adduct
 photochromic switches.
;
_journal_issue 43
_journal_name_full 'Chemical science'
_journal_page_first 8242
_journal_page_last 8252
_journal_paper_doi 10.1039/c8sc03218a
_journal_volume 9
_journal_year 2018
_chemical_formula_moiety 'C15 H19 N3 O4'
_chemical_formula_sum 'C15 H19 N3 O4'
_chemical_formula_weight 305.33
_space_group_crystal_system monoclinic
_space_group_IT_number 14
_space_group_name_Hall '-P 2ybc'
_space_group_name_H-M_alt 'P 1 21/c 1'
_symmetry_space_group_name_Hall '-P 2ybc'
_symmetry_space_group_name_H-M 'P 1 21/c 1'
_atom_sites_solution_hydrogens mixed
_atom_sites_solution_primary dual
_audit_creation_date 2018-04-03
_audit_creation_method
;
Olex2 1.2
(compiled 2017.08.10 svn.r3458 for OlexSys, GUI svn.r5381)
;
_audit_update_record
;
2018-04-24 deposited with the CCDC.
2018-08-29 downloaded from the CCDC.
;
_cell_angle_alpha 90
_cell_angle_beta 98.76(3)
_cell_angle_gamma 90
_cell_formula_units_Z 4
_cell_length_a 9.999(2)
_cell_length_b 17.469(4)
_cell_length_c 8.5210(17)
_cell_measurement_reflns_used 3202
_cell_measurement_temperature 100
_cell_measurement_theta_max 27.102
_cell_measurement_theta_min 2.061
_cell_volume 1471.0(5)
_computing_cell_refinement 'XDS (Kabsch, 1993)'
_computing_data_collection 'AS QEGUI'
_computing_data_reduction 'XDS (Kabsch, 1993)'
_computing_molecular_graphics 'Olex2 (Dolomanov et al., 2009)'
_computing_publication_material 'Olex2 (Dolomanov et al., 2009)'
_computing_structure_refinement 'ShelXL (Sheldrick, 2015)'
_computing_structure_solution 'ShelXT (Sheldrick, 2015)'
_diffrn_ambient_temperature 100
_diffrn_measured_fraction_theta_full 0.991
_diffrn_measured_fraction_theta_max 0.987
_diffrn_measurement_device_type 'ADSC Quantum 210r'
_diffrn_measurement_method 'Phi Scan'
_diffrn_radiation_monochromator 'Silicon Double Crystal'
_diffrn_radiation_type MoK\a
_diffrn_radiation_wavelength 0.71073
_diffrn_reflns_av_R_equivalents 0.0361
_diffrn_reflns_av_unetI/netI 0.0205
_diffrn_reflns_Laue_measured_fraction_full 0.991
_diffrn_reflns_Laue_measured_fraction_max 0.987
_diffrn_reflns_limit_h_max 12
_diffrn_reflns_limit_h_min -12
_diffrn_reflns_limit_k_max 22
_diffrn_reflns_limit_k_min -22
_diffrn_reflns_limit_l_max 10
_diffrn_reflns_limit_l_min -10
_diffrn_reflns_number 20733
_diffrn_reflns_point_group_measured_fraction_full 0.991
_diffrn_reflns_point_group_measured_fraction_max 0.987
_diffrn_reflns_theta_full 25.242
_diffrn_reflns_theta_max 27.102
_diffrn_reflns_theta_min 2.061
_diffrn_source 'MX1 Beamline Australian Synchrotron'
_diffrn_standards_number 0
_exptl_absorpt_coefficient_mu 0.101
_exptl_absorpt_correction_type none
_exptl_crystal_colour 'dark violet'
_exptl_crystal_colour_modifier dark
_exptl_crystal_colour_primary violet
_exptl_crystal_density_diffrn 1.379
_exptl_crystal_description block
_exptl_crystal_F_000 648
_exptl_crystal_size_max 0.12
_exptl_crystal_size_mid 0.07
_exptl_crystal_size_min 0.05
_refine_diff_density_max 0.317
_refine_diff_density_min -0.306
_refine_diff_density_rms 0.055
_refine_ls_extinction_method none
_refine_ls_goodness_of_fit_ref 1.066
_refine_ls_hydrogen_treatment mixed
_refine_ls_matrix_type full
_refine_ls_number_parameters 205
_refine_ls_number_reflns 3202
_refine_ls_number_restraints 0
_refine_ls_restrained_S_all 1.066
_refine_ls_R_factor_all 0.0575
_refine_ls_R_factor_gt 0.0485
_refine_ls_shift/su_max 0.000
_refine_ls_shift/su_mean 0.000
_refine_ls_structure_factor_coef Fsqd
_refine_ls_weighting_details 'w=1/[\s^2^(Fo^2^)+(0.0620P)^2^+0.8450P] where P=(Fo^2^+2Fc^2^)/3'
_refine_ls_weighting_scheme calc
_refine_ls_wR_factor_gt 0.1211
_refine_ls_wR_factor_ref 0.1275
_reflns_Friedel_coverage 0.000
_reflns_number_gt 2721
_reflns_number_total 3202
_reflns_threshold_expression 'I > 2\s(I)'
_cod_data_source_file c8sc03218a2.cif
_cod_data_source_block 12a
_cod_depositor_comments 'Adding full bibliography for 1549921--1549929.cif.'
_cod_database_code 1549923
_shelx_shelxl_version_number 2018/1
_shelx_space_group_comment
;
The symmetry employed for this shelxl refinement is uniquely defined
by the following loop, which should always be used as a source of
symmetry information in preference to the above space-group names.
They are only intended as comments.
;
_shelx_estimated_absorpt_t_max 0.995
_shelx_estimated_absorpt_t_min 0.988
_olex2_refinement_description
;
1. Fixed Uiso
 At 1.2 times of:
  All C(H) groups, All C(H,H) groups
 At 1.5 times of:
  All C(H,H,H) groups
2.a Secondary CH2 refined with riding coordinates:
 C15(H15A,H15B), C14(H14A,H14B), C12(H12A,H12B), C13(H13A,H13B)
2.b Aromatic/amide H refined with riding coordinates:
 C9(H9), C7(H7), C11(H11), C10(H10)
2.c Idealised Me refined as rotating group:
 C3(H3A,H3B,H3C), C2(H2A,H2B,H2C)
;
_olex2_submission_special_instructions 'No special instructions were received'
_publcif_funding_html
;
;

loop_
_space_group_symop_operation_xyz
'x, y, z'
'-x, y+1/2, -z+1/2'
'-x, -y, -z'
'x, -y-1/2, z-1/2'

loop_
_atom_site_label
_atom_site_type_symbol
_atom_site_fract_x
_atom_site_fract_y
_atom_site_fract_z
_atom_site_U_iso_or_equiv
_atom_site_adp_type
_atom_site_occupancy
_atom_site_site_symmetry_order
_atom_site_calc_flag
_atom_site_refinement_flags_posn
O2 O 0.42678(11) 0.37029(7) 0.58102(14) 0.0286(3) Uani 1 1 d .
O3 O 0.71170(12) 0.43835(7) 0.20556(14) 0.0312(3) Uani 1 1 d .
O4 O 0.24568(12) 0.44530(7) 0.40130(15) 0.0297(3) Uani 1 1 d .
O1 O 0.86275(12) 0.29163(7) 0.63438(14) 0.0312(3) Uani 1 1 d .
N1 N 0.64351(13) 0.33174(8) 0.60434(16) 0.0236(3) Uani 1 1 d .
N2 N 0.78846(13) 0.37112(8) 0.42839(16) 0.0242(3) Uani 1 1 d .
N3 N -0.06184(13) 0.62655(8) 0.04822(16) 0.0238(3) Uani 1 1 d .
C4 C 0.53397(15) 0.37237(8) 0.52276(19) 0.0222(3) Uani 1 1 d .
C6 C 0.68469(16) 0.40933(9) 0.32960(19) 0.0240(3) Uani 1 1 d .
C5 C 0.55349(16) 0.41147(8) 0.38083(19) 0.0221(3) Uani 1 1 d .
C9 C 0.24904(17) 0.52029(9) 0.17296(19) 0.0263(3) Uani 1 1 d .
H9 H 0.295039 0.537234 0.089661 0.032 Uiso 1 1 calc R
C7 C 0.45292(16) 0.45483(9) 0.28271(19) 0.0232(3) Uani 1 1 d .
H7 H 0.484903 0.477067 0.193681 0.028 Uiso 1 1 calc R
C1 C 0.77073(16) 0.32937(9) 0.56024(19) 0.0238(3) Uani 1 1 d .
C11 C 0.05969(16) 0.59662(9) 0.05640(19) 0.0246(3) Uani 1 1 d .
H11 H 0.112058 0.611216 -0.022817 0.030 Uiso 1 1 calc R
C8 C 0.31918(16) 0.47145(9) 0.28921(19) 0.0236(3) Uani 1 1 d .
C10 C 0.11788(16) 0.54506(9) 0.17239(19) 0.0255(3) Uani 1 1 d .
H10 H 0.067298 0.527086 0.250699 0.031 Uiso 1 1 calc R
C15 C -0.11959(16) 0.68150(10) -0.07543(19) 0.0266(3) Uani 1 1 d .
H15A H -0.155619 0.654932 -0.175602 0.032 Uiso 1 1 calc R
H15B H -0.051237 0.719577 -0.096722 0.032 Uiso 1 1 calc R
C14 C -0.23246(18) 0.71909(10) -0.0020(2) 0.0329(4) Uani 1 1 d .
H14A H -0.304772 0.738388 -0.084949 0.039 Uiso 1 1 calc R
H14B H -0.197497 0.761982 0.068422 0.039 Uiso 1 1 calc R
C12 C -0.15527(17) 0.61165(10) 0.1627(2) 0.0295(4) Uani 1 1 d .
H12A H -0.118552 0.631993 0.268945 0.035 Uiso 1 1 calc R
H12B H -0.172278 0.556109 0.171620 0.035 Uiso 1 1 calc R
C13 C -0.28427(17) 0.65378(11) 0.0927(2) 0.0302(4) Uani 1 1 d .
H13A H -0.332096 0.673903 0.177512 0.036 Uiso 1 1 calc R
H13B H -0.346161 0.619755 0.022616 0.036 Uiso 1 1 calc R
C3 C 0.92495(17) 0.36997(12) 0.3847(2) 0.0330(4) Uani 1 1 d .
H3A H 0.939156 0.321434 0.332014 0.050 Uiso 1 1 calc GR
H3B H 0.992163 0.375149 0.480656 0.050 Uiso 1 1 calc GR
H3C H 0.934615 0.412550 0.312444 0.050 Uiso 1 1 calc GR
C2 C 0.62340(18) 0.29176(11) 0.7501(2) 0.0346(4) Uani 1 1 d .
H2A H 0.582413 0.326821 0.818965 0.052 Uiso 1 1 calc GR
H2B H 0.710906 0.273939 0.805712 0.052 Uiso 1 1 calc GR
H2C H 0.563448 0.247777 0.723223 0.052 Uiso 1 1 calc GR
H4 H 0.309(3) 0.4158(16) 0.471(3) 0.058(7) Uiso 1 1 d .

loop_
_atom_site_aniso_label
_atom_site_aniso_U_11
_atom_site_aniso_U_22
_atom_site_aniso_U_33
_atom_site_aniso_U_23
_atom_site_aniso_U_13
_atom_site_aniso_U_12
O2 0.0229(6) 0.0316(6) 0.0319(6) 0.0065(5) 0.0063(5) 0.0000(5)
O3 0.0299(6) 0.0375(7) 0.0272(6) 0.0068(5) 0.0076(5) 0.0007(5)
O4 0.0237(6) 0.0359(7) 0.0299(6) 0.0077(5) 0.0054(5) 0.0033(5)
O1 0.0286(6) 0.0329(6) 0.0314(6) 0.0024(5) 0.0020(5) 0.0098(5)
N1 0.0234(6) 0.0219(6) 0.0254(7) 0.0051(5) 0.0036(5) 0.0011(5)
N2 0.0217(6) 0.0276(7) 0.0238(7) -0.0014(5) 0.0049(5) 0.0004(5)
N3 0.0246(7) 0.0232(6) 0.0232(7) -0.0002(5) 0.0022(5) -0.0002(5)
C4 0.0225(7) 0.0172(7) 0.0261(8) -0.0004(6) 0.0016(6) -0.0008(6)
C6 0.0268(8) 0.0221(7) 0.0229(8) -0.0017(6) 0.0030(6) -0.0028(6)
C5 0.0235(7) 0.0188(7) 0.0235(7) -0.0013(6) 0.0014(6) -0.0008(6)
C9 0.0287(8) 0.0233(7) 0.0257(8) -0.0015(6) 0.0009(6) -0.0006(6)
C7 0.0265(8) 0.0205(7) 0.0224(7) -0.0008(6) 0.0031(6) -0.0008(6)
C1 0.0260(8) 0.0206(7) 0.0246(8) -0.0023(6) 0.0029(6) 0.0014(6)
C11 0.0241(7) 0.0245(7) 0.0246(8) -0.0018(6) 0.0017(6) -0.0006(6)
C8 0.0248(8) 0.0222(7) 0.0232(8) -0.0027(6) 0.0018(6) -0.0016(6)
C10 0.0267(8) 0.0240(7) 0.0252(8) -0.0009(6) 0.0025(6) -0.0008(6)
C15 0.0267(8) 0.0263(8) 0.0262(8) 0.0031(6) 0.0023(6) -0.0005(6)
C14 0.0328(9) 0.0304(9) 0.0345(9) 0.0021(7) 0.0021(7) 0.0068(7)
C12 0.0288(8) 0.0329(9) 0.0273(8) 0.0041(7) 0.0058(7) 0.0000(7)
C13 0.0251(8) 0.0387(9) 0.0276(9) -0.0033(7) 0.0065(7) 0.0010(7)
C3 0.0231(8) 0.0473(10) 0.0294(9) 0.0012(8) 0.0066(7) 0.0025(7)
C2 0.0312(9) 0.0363(9) 0.0366(10) 0.0183(8) 0.0063(7) 0.0036(7)

loop_
_atom_type_symbol
_atom_type_description
_atom_type_scat_dispersion_real
_atom_type_scat_dispersion_imag
_atom_type_scat_source
C C 0.0033 0.0016 'International Tables Vol C Tables 4.2.6.8 and 6.1.1.4'
H H 0.0000 0.0000 'International Tables Vol C Tables 4.2.6.8 and 6.1.1.4'
N N 0.0061 0.0033 'International Tables Vol C Tables 4.2.6.8 and 6.1.1.4'
O O 0.0106 0.0060 'International Tables Vol C Tables 4.2.6.8 and 6.1.1.4'

loop_
_geom_angle_atom_site_label_1
_geom_angle_atom_site_label_2
_geom_angle_atom_site_label_3
_geom_angle
C8 O4 H4 104.0(16)
C4 N1 C2 117.72(13)
C1 N1 C4 124.36(13)
C1 N1 C2 117.87(13)
C6 N2 C3 119.08(13)
C1 N2 C6 124.62(14)
C1 N2 C3 116.15(14)
C11 N3 C15 123.65(14)
C11 N3 C12 124.68(14)
C12 N3 C15 111.65(13)
O2 C4 N1 116.27(14)
O2 C4 C5 125.95(14)
N1 C4 C5 117.78(14)
O3 C6 N2 118.01(15)
O3 C6 C5 124.98(15)
N2 C6 C5 117.00(14)
C4 C5 C6 119.41(14)
C7 C5 C4 125.19(14)
C7 C5 C6 115.39(14)
C8 C9 H9 117.9
C10 C9 H9 117.9
C10 C9 C8 124.24(16)
C5 C7 H7 113.1
C8 C7 C5 133.74(15)
C8 C7 H7 113.1
O1 C1 N1 121.74(15)
O1 C1 N2 121.79(15)
N2 C1 N1 116.47(14)
N3 C11 H11 117.4
N3 C11 C10 125.15(15)
C10 C11 H11 117.4
O4 C8 C9 115.43(14)
O4 C8 C7 125.81(15)
C7 C8 C9 118.76(15)
C9 C10 C11 119.85(15)
C9 C10 H10 120.1
C11 C10 H10 120.1
N3 C15 H15A 111.2
N3 C15 H15B 111.2
N3 C15 C14 102.78(13)
H15A C15 H15B 109.1
C14 C15 H15A 111.2
C14 C15 H15B 111.2
C15 C14 H14A 111.1
C15 C14 H14B 111.1
C15 C14 C13 103.11(14)
H14A C14 H14B 109.1
C13 C14 H14A 111.1
C13 C14 H14B 111.1
N3 C12 H12A 111.0
N3 C12 H12B 111.0
N3 C12 C13 103.88(13)
H12A C12 H12B 109.0
C13 C12 H12A 111.0
C13 C12 H12B 111.0
C14 C13 H13A 111.1
C14 C13 H13B 111.1
C12 C13 C14 103.38(14)
C12 C13 H13A 111.1
C12 C13 H13B 111.1
H13A C13 H13B 109.1
N2 C3 H3A 109.5
N2 C3 H3B 109.5
N2 C3 H3C 109.5
H3A C3 H3B 109.5
H3A C3 H3C 109.5
H3B C3 H3C 109.5
N1 C2 H2A 109.5
N1 C2 H2B 109.5
N1 C2 H2C 109.5
H2A C2 H2B 109.5
H2A C2 H2C 109.5
H2B C2 H2C 109.5

loop_
_geom_bond_atom_site_label_1
_geom_bond_atom_site_label_2
_geom_bond_distance
O2 C4 1.2484(19)
O3 C6 1.239(2)
O4 C8 1.369(2)
O4 H4 0.95(3)
O1 C1 1.226(2)
N1 C4 1.398(2)
N1 C1 1.381(2)
N1 C2 1.466(2)
N2 C6 1.402(2)
N2 C1 1.374(2)
N2 C3 1.468(2)
N3 C11 1.315(2)
N3 C15 1.476(2)
N3 C12 1.473(2)
C4 C5 1.428(2)
C6 C5 1.445(2)
C5 C7 1.424(2)
C9 H9 0.9500
C9 C8 1.410(2)
C9 C10 1.380(2)
C7 H7 0.9500
C7 C8 1.378(2)
C11 H11 0.9500
C11 C10 1.397(2)
C10 H10 0.9500
C15 H15A 0.9900
C15 H15B 0.9900
C15 C14 1.520(2)
C14 H14A 0.9900
C14 H14B 0.9900
C14 C13 1.533(3)
C12 H12A 0.9900
C12 H12B 0.9900
C12 C13 1.525(2)
C13 H13A 0.9900
C13 H13B 0.9900
C3 H3A 0.9800
C3 H3B 0.9800
C3 H3C 0.9800
C2 H2A 0.9800
C2 H2B 0.9800
C2 H2C 0.9800
